data_7227193
loop_
_publ_author_name
'Jezowski, Sebastian R.'
'Monaco, Stephen'
'Yennawar, Hemant P.'
'Wonderling, Nichole M.'
'Mathers, Robert T.'
'Schatschneider, Bohdan'

_publ_section_title
;
 Unusual physical behaviour and polymorphic phase transitions in
 crystalline bicyclic anhydrides
;
_journal_issue 2
_journal_name_full CrystEngComm
_journal_page_first 276
_journal_paper_doi 10.1039/C6CE02036D
_journal_volume 19
_journal_year 2017
_chemical_formula_moiety '2(C10 H12 O3)'
_chemical_formula_sum 'C10 H12 O3'
_chemical_formula_weight 180.20
_chemical_melting_point 463
_chemical_name_systematic 'Bicyclo[2.2.2]octane-2-endo,3-endo-dicarboxylic acid anhydride'
_space_group_IT_number 14
_symmetry_cell_setting monoclinic
_symmetry_space_group_name_Hall '-P 2yn'
_symmetry_space_group_name_H-M 'P 1 21/n 1'
_atom_sites_solution_hydrogens geom
_atom_sites_solution_primary direct
_atom_sites_solution_secondary difmap
_audit_creation_method SHELXL-97
_audit_update_record
;
2016-08-16 deposited with the CCDC.
2016-11-28 downloaded from the CCDC.
;
_cell_angle_alpha 90.00
_cell_angle_beta 91.730(4)
_cell_angle_gamma 90.00
_cell_formula_units_Z 8
_cell_length_a 14.472(3)
_cell_length_b 8.1530(17)
_cell_length_c 14.494(3)
_cell_measurement_reflns_used 2857
_cell_measurement_temperature 203(2)
_cell_measurement_theta_max 26.649
_cell_measurement_theta_min 2.812
_cell_volume 1709.4(6)
_computing_cell_refinement 'SAINTPlus, v. 6.2 (Bruker, 2001)'
_computing_data_collection 'SMART (Bruker, 2001)'
_computing_data_reduction 'SAINTPlus, v. 6.2 (Bruker, 2001)'
_computing_molecular_graphics 'SHELXTL, v. 6.12 (Sheldrick, 2008)'
_computing_publication_material 'SHELXTL, v. 6.12 (Sheldrick, 2008)'
_computing_structure_refinement 'SHELXTL, v. 6.12 (Sheldrick, 2008)'
_computing_structure_solution 'SHELXTL, v. 6.12 (Sheldrick, 2008)'
_diffrn_ambient_temperature 203(2)
_diffrn_detector_area_resol_mean 8.34
_diffrn_measured_fraction_theta_full 0.962
_diffrn_measured_fraction_theta_max 0.962
_diffrn_measurement_device_type 'Bruker SMART-APEX area detector'
_diffrn_measurement_method 'phi and omega scans'
_diffrn_radiation_monochromator graphite
_diffrn_radiation_source 'fine-focus sealed tube'
_diffrn_radiation_type MoK\a
_diffrn_radiation_wavelength 0.71073
_diffrn_reflns_av_R_equivalents 0.0216
_diffrn_reflns_av_sigmaI/netI 0.0263
_diffrn_reflns_limit_h_max 19
_diffrn_reflns_limit_h_min -18
_diffrn_reflns_limit_k_max 10
_diffrn_reflns_limit_k_min -9
_diffrn_reflns_limit_l_max 19
_diffrn_reflns_limit_l_min -17
_diffrn_reflns_number 10819
_diffrn_reflns_theta_full 28.37
_diffrn_reflns_theta_max 28.37
_diffrn_reflns_theta_min 2.02
_exptl_absorpt_coefficient_mu 0.103
_exptl_absorpt_correction_T_max 0.9857
_exptl_absorpt_correction_T_min 0.9797
_exptl_absorpt_correction_type multi-scan
_exptl_absorpt_process_details SADABS
_exptl_crystal_colour colorless
_exptl_crystal_density_diffrn 1.400
_exptl_crystal_description pyramid
_exptl_crystal_F_000 768
_exptl_crystal_size_max 0.20
_exptl_crystal_size_mid 0.18
_exptl_crystal_size_min 0.14
_refine_diff_density_max 0.159
_refine_diff_density_min -0.271
_refine_diff_density_rms 0.050
_refine_ls_extinction_method none
_refine_ls_goodness_of_fit_ref 1.026
_refine_ls_hydrogen_treatment noref
_refine_ls_matrix_type full
_refine_ls_number_parameters 235
_refine_ls_number_reflns 4107
_refine_ls_number_restraints 0
_refine_ls_restrained_S_all 1.026
_refine_ls_R_factor_all 0.0697
_refine_ls_R_factor_gt 0.0506
_refine_ls_shift/su_max 0.000
_refine_ls_shift/su_mean 0.000
_refine_ls_structure_factor_coef Fsqd
_refine_ls_weighting_details 'calc w=1/[\s^2^(Fo^2^)+(0.0729P)^2^+0.1496P] where P=(Fo^2^+2Fc^2^)/3'
_refine_ls_weighting_scheme calc
_refine_ls_wR_factor_gt 0.1247
_refine_ls_wR_factor_ref 0.1359
_reflns_number_gt 2984
_reflns_number_total 4107
_reflns_threshold_expression >2sigma(I)
_cod_data_source_file c6ce02036d2.cif
_cod_data_source_block rtm4m
_cod_depositor_comments
;
The following automatic conversions were performed:

'_symmetry_cell_setting' value 'Monoclinic' changed to 'monoclinic'
according to
/usr/data/users/saulius/crontab/automatic-downloads/rss-feeds/RSC/lib/dictionaries/cif_core.dic
dictionary named 'cif_core.dic' version 2.4.2 from 2011-04-26.

Automatic conversion script
Id: cif_fix_values 4268 2015-11-12 08:31:59Z antanas 

 Adding full bibliography for 7227190--7227193.cif.
;
_cod_original_sg_symbol_H-M P2(1)/n
_cod_database_code 7227193

loop_
_symmetry_equiv_pos_as_xyz
'x, y, z'
'-x+1/2, y+1/2, -z+1/2'
'-x, -y, -z'
'x-1/2, -y-1/2, z-1/2'

loop_
_atom_site_label
_atom_site_type_symbol
_atom_site_fract_x
_atom_site_fract_y
_atom_site_fract_z
_atom_site_U_iso_or_equiv
_atom_site_adp_type
_atom_site_occupancy
_atom_site_symmetry_multiplicity
_atom_site_calc_flag
_atom_site_refinement_flags
C1 C 0.42443(14) 0.5023(2) 0.62478(12) 0.0561(4) Uani 1 1 d .
C2 C 0.37716(10) 0.36344(16) 0.67199(10) 0.0380(3) Uani 1 1 d .
H2 H 0.3604 0.3972 0.7342 0.046 Uiso 1 1 calc R
C3 C 0.45004(9) 0.22817(17) 0.67836(9) 0.0372(3) Uani 1 1 d .
H3 H 0.4623 0.1987 0.7431 0.045 Uiso 1 1 calc R
C4 C 0.53431(11) 0.3025(2) 0.63903(11) 0.0531(4) Uani 1 1 d .
C5 C 0.41585(10) 0.07715(17) 0.62416(11) 0.0422(3) Uani 1 1 d .
H5 H 0.4632 -0.0089 0.6265 0.051 Uiso 1 1 calc R
C6 C 0.32850(12) 0.0169(2) 0.66940(14) 0.0554(4) Uani 1 1 d .
H6A H 0.3430 -0.0155 0.7326 0.067 Uiso 1 1 calc R
H6B H 0.3045 -0.0783 0.6364 0.067 Uiso 1 1 calc R
C7 C 0.25549(10) 0.1523(2) 0.66835(12) 0.0524(4) Uani 1 1 d .
H7A H 0.1993 0.1132 0.6374 0.063 Uiso 1 1 calc R
H7B H 0.2409 0.1813 0.7312 0.063 Uiso 1 1 calc R
C8 C 0.29118(9) 0.30269(19) 0.61841(10) 0.0425(3) Uani 1 1 d .
H8 H 0.2438 0.3885 0.6163 0.051 Uiso 1 1 calc R
C9 C 0.31745(11) 0.2557(2) 0.52055(10) 0.0509(4) Uani 1 1 d .
H9A H 0.3387 0.3521 0.4882 0.061 Uiso 1 1 calc R
H9B H 0.2637 0.2127 0.4871 0.061 Uiso 1 1 calc R
C10 C 0.39416(11) 0.1259(2) 0.52421(11) 0.0505(4) Uani 1 1 d .
H10A H 0.3745 0.0300 0.4891 0.061 Uiso 1 1 calc R
H10B H 0.4493 0.1694 0.4967 0.061 Uiso 1 1 calc R
C11 C 0.37718(10) -0.02774(19) 0.07076(12) 0.0466(4) Uani 1 1 d .
C12 C 0.32906(9) 0.10796(15) 0.11993(10) 0.0361(3) Uani 1 1 d .
H12 H 0.2671 0.0718 0.1364 0.043 Uiso 1 1 calc R
C13 C 0.32120(9) 0.24669(17) 0.04874(9) 0.0365(3) Uani 1 1 d .
H13 H 0.2560 0.2732 0.0362 0.044 Uiso 1 1 calc R
C14 C 0.36256(10) 0.1773(2) -0.03596(10) 0.0483(4) Uani 1 1 d .
C15 C 0.37255(10) 0.39934(17) 0.08553(10) 0.0425(3) Uani 1 1 d .
H15 H 0.3688 0.4875 0.0396 0.051 Uiso 1 1 calc R
C16 C 0.32587(12) 0.45262(19) 0.17349(12) 0.0513(4) Uani 1 1 d .
H16A H 0.2619 0.4811 0.1594 0.062 Uiso 1 1 calc R
H16B H 0.3567 0.5490 0.1988 0.062 Uiso 1 1 calc R
C17 C 0.33000(11) 0.3135(2) 0.24477(10) 0.0478(4) Uani 1 1 d .
H17A H 0.3608 0.3518 0.3011 0.057 Uiso 1 1 calc R
H17B H 0.2678 0.2804 0.2595 0.057 Uiso 1 1 calc R
C18 C 0.38232(10) 0.16700(18) 0.20668(10) 0.0403(3) Uani 1 1 d .
H18 H 0.3861 0.0790 0.2527 0.048 Uiso 1 1 calc R
C19 C 0.47916(10) 0.22055(19) 0.18078(11) 0.0464(4) Uani 1 1 d .
H19A H 0.5126 0.1274 0.1569 0.056 Uiso 1 1 calc R
H19B H 0.5126 0.2605 0.2353 0.056 Uiso 1 1 calc R
C20 C 0.47357(10) 0.3567(2) 0.10739(12) 0.0489(4) Uani 1 1 d .
H20A H 0.5061 0.4533 0.1300 0.059 Uiso 1 1 calc R
H20B H 0.5029 0.3200 0.0517 0.059 Uiso 1 1 calc R
O1 O 0.60929(8) 0.2466(2) 0.63102(10) 0.0830(5) Uani 1 1 d .
O2 O 0.51568(9) 0.46091(16) 0.60927(9) 0.0672(4) Uani 1 1 d .
O3 O 0.39543(14) 0.63194(15) 0.60117(11) 0.0921(5) Uani 1 1 d .
O4 O 0.37065(9) 0.2377(2) -0.10982(8) 0.0783(4) Uani 1 1 d .
O5 O 0.39349(7) 0.01882(15) -0.01942(8) 0.0550(3) Uani 1 1 d .
O6 O 0.40108(10) -0.15933(14) 0.09741(11) 0.0733(4) Uani 1 1 d .

loop_
_atom_site_aniso_label
_atom_site_aniso_U_11
_atom_site_aniso_U_22
_atom_site_aniso_U_33
_atom_site_aniso_U_23
_atom_site_aniso_U_13
_atom_site_aniso_U_12
C1 0.0838(13) 0.0386(9) 0.0464(10) -0.0085(7) 0.0062(9) -0.0122(8)
C2 0.0478(8) 0.0364(7) 0.0303(7) -0.0046(5) 0.0059(6) 0.0046(6)
C3 0.0318(7) 0.0498(8) 0.0300(7) -0.0014(6) 0.0014(5) 0.0031(6)
C4 0.0381(8) 0.0773(12) 0.0438(9) -0.0136(8) 0.0016(6) -0.0151(8)
C5 0.0370(7) 0.0352(7) 0.0548(9) -0.0036(6) 0.0082(6) 0.0084(6)
C6 0.0526(9) 0.0411(8) 0.0732(12) 0.0050(8) 0.0126(8) -0.0051(7)
C7 0.0341(7) 0.0633(10) 0.0603(11) 0.0017(8) 0.0104(7) -0.0029(7)
C8 0.0338(7) 0.0484(8) 0.0454(9) 0.0035(6) 0.0015(6) 0.0130(6)
C9 0.0516(9) 0.0622(10) 0.0383(8) -0.0002(7) -0.0079(7) -0.0034(8)
C10 0.0468(8) 0.0614(10) 0.0436(9) -0.0210(7) 0.0058(7) -0.0051(7)
C11 0.0382(7) 0.0391(8) 0.0624(10) -0.0146(7) 0.0014(7) -0.0066(6)
C12 0.0310(6) 0.0355(7) 0.0421(8) -0.0029(6) 0.0056(5) -0.0051(5)
C13 0.0276(6) 0.0492(8) 0.0328(7) -0.0003(6) 0.0018(5) 0.0037(6)
C14 0.0357(7) 0.0742(11) 0.0349(9) -0.0100(7) -0.0012(6) -0.0005(7)
C15 0.0500(8) 0.0344(7) 0.0436(8) 0.0073(6) 0.0087(6) 0.0005(6)
C16 0.0591(10) 0.0399(8) 0.0554(10) -0.0098(7) 0.0113(8) 0.0038(7)
C17 0.0529(9) 0.0538(9) 0.0374(8) -0.0091(7) 0.0124(7) -0.0040(7)
C18 0.0473(8) 0.0414(7) 0.0322(7) 0.0040(6) 0.0013(6) -0.0011(6)
C19 0.0377(7) 0.0545(9) 0.0465(9) -0.0103(7) -0.0064(6) 0.0009(6)
C20 0.0410(8) 0.0531(9) 0.0532(10) -0.0061(7) 0.0081(7) -0.0163(7)
O1 0.0322(6) 0.1371(14) 0.0800(10) -0.0175(9) 0.0074(6) -0.0085(7)
O2 0.0716(9) 0.0688(8) 0.0618(8) -0.0076(6) 0.0142(6) -0.0354(7)
O3 0.1520(16) 0.0369(7) 0.0880(11) 0.0044(7) 0.0161(10) -0.0002(8)
O4 0.0764(9) 0.1269(13) 0.0320(7) 0.0027(7) 0.0075(6) 0.0078(9)
O5 0.0464(6) 0.0661(7) 0.0526(7) -0.0269(6) 0.0053(5) 0.0011(5)
O6 0.0734(9) 0.0358(6) 0.1112(12) -0.0092(7) 0.0086(7) 0.0032(6)

loop_
_atom_type_symbol
_atom_type_description
_atom_type_scat_dispersion_real
_atom_type_scat_dispersion_imag
_atom_type_scat_source
C C 0.0033 0.0016 'International Tables Vol C Tables 4.2.6.8 and 6.1.1.4'
H H 0.0000 0.0000 'International Tables Vol C Tables 4.2.6.8 and 6.1.1.4'
O O 0.0106 0.0060 'International Tables Vol C Tables 4.2.6.8 and 6.1.1.4'

loop_
_geom_angle_atom_site_label_1
_geom_angle_atom_site_label_2
_geom_angle_atom_site_label_3
_geom_angle
O3 C1 O2 120.09(18)
O3 C1 C2 130.1(2)
O2 C1 C2 109.85(14)
C1 C2 C3 104.44(13)
C1 C2 C8 112.86(12)
C3 C2 C8 110.29(11)
C1 C2 H2 109.7
C3 C2 H2 109.7
C8 C2 H2 109.7
C4 C3 C2 104.78(13)
C4 C3 C5 112.66(12)
C2 C3 C5 109.70(11)
C4 C3 H3 109.9
C2 C3 H3 109.9
C5 C3 H3 109.9
O1 C4 O2 119.82(17)
O1 C4 C3 130.06(18)
O2 C4 C3 110.13(14)
C6 C5 C10 110.07(13)
C6 C5 C3 107.30(12)
C10 C5 C3 109.35(12)
C6 C5 H5 110.0
C10 C5 H5 110.0
C3 C5 H5 110.0
C5 C6 C7 110.21(13)
C5 C6 H6A 109.6
C7 C6 H6A 109.6
C5 C6 H6B 109.6
C7 C6 H6B 109.6
H6A C6 H6B 108.1
C8 C7 C6 110.01(12)
C8 C7 H7A 109.7
C6 C7 H7A 109.7
C8 C7 H7B 109.7
C6 C7 H7B 109.7
H7A C7 H7B 108.2
C7 C8 C9 109.69(13)
C7 C8 C2 107.58(12)
C9 C8 C2 109.34(12)
C7 C8 H8 110.1
C9 C8 H8 110.1
C2 C8 H8 110.1
C8 C9 C10 109.94(12)
C8 C9 H9A 109.7
C10 C9 H9A 109.7
C8 C9 H9B 109.7
C10 C9 H9B 109.7
H9A C9 H9B 108.2
C5 C10 C9 109.90(12)
C5 C10 H10A 109.7
C9 C10 H10A 109.7
C5 C10 H10B 109.7
C9 C10 H10B 109.7
H10A C10 H10B 108.2
O6 C11 O5 119.80(15)
O6 C11 C12 130.29(17)
O5 C11 C12 109.91(13)
C11 C12 C18 113.11(12)
C11 C12 C13 104.52(12)
C18 C12 C13 110.23(11)
C11 C12 H12 109.6
C18 C12 H12 109.6
C13 C12 H12 109.6
C14 C13 C12 104.51(12)
C14 C13 C15 112.97(12)
C12 C13 C15 109.79(11)
C14 C13 H13 109.8
C12 C13 H13 109.8
C15 C13 H13 109.8
O4 C14 O5 120.16(15)
O4 C14 C13 129.58(17)
O5 C14 C13 110.25(13)
C16 C15 C20 109.71(13)
C16 C15 C13 107.41(12)
C20 C15 C13 109.74(12)
C16 C15 H15 110.0
C20 C15 H15 110.0
C13 C15 H15 110.0
C15 C16 C17 110.08(12)
C15 C16 H16A 109.6
C17 C16 H16A 109.6
C15 C16 H16B 109.6
C17 C16 H16B 109.6
H16A C16 H16B 108.2
C18 C17 C16 110.15(12)
C18 C17 H17A 109.6
C16 C17 H17A 109.6
C18 C17 H17B 109.6
C16 C17 H17B 109.6
H17A C17 H17B 108.1
C19 C18 C17 109.54(12)
C19 C18 C12 109.33(12)
C17 C18 C12 107.45(11)
C19 C18 H18 110.2
C17 C18 H18 110.2
C12 C18 H18 110.2
C18 C19 C20 110.32(12)
C18 C19 H19A 109.6
C20 C19 H19A 109.6
C18 C19 H19B 109.6
C20 C19 H19B 109.6
H19A C19 H19B 108.1
C15 C20 C19 109.75(12)
C15 C20 H20A 109.7
C19 C20 H20A 109.7
C15 C20 H20B 109.7
C19 C20 H20B 109.7
H20A C20 H20B 108.2
C4 O2 C1 110.71(13)
C14 O5 C11 110.77(12)

loop_
_geom_bond_atom_site_label_1
_geom_bond_atom_site_label_2
_geom_bond_distance
C1 O3 1.184(2)
C1 O2 1.388(2)
C1 C2 1.499(2)
C2 C3 1.5269(19)
C2 C8 1.529(2)
C2 H2 0.9800
C3 C4 1.490(2)
C3 C5 1.534(2)
C3 H3 0.9800
C4 O1 1.186(2)
C4 O2 1.386(2)
C5 C6 1.523(2)
C5 C10 1.526(2)
C5 H5 0.9800
C6 C7 1.528(2)
C6 H6A 0.9700
C6 H6B 0.9700
C7 C8 1.522(2)
C7 H7A 0.9700
C7 H7B 0.9700
C8 C9 1.528(2)
C8 H8 0.9800
C9 C10 1.534(2)
C9 H9A 0.9700
C9 H9B 0.9700
C10 H10A 0.9700
C10 H10B 0.9700
C11 O6 1.188(2)
C11 O5 1.388(2)
C11 C12 1.499(2)
C12 C18 1.5324(19)
C12 C13 1.5329(19)
C12 H12 0.9800
C13 C14 1.493(2)
C13 C15 1.537(2)
C13 H13 0.9800
C14 O4 1.1873(19)
C14 O5 1.386(2)
C15 C16 1.524(2)
C15 C20 1.527(2)
C15 H15 0.9800
C16 C17 1.534(2)
C16 H16A 0.9700
C16 H16B 0.9700
C17 C18 1.526(2)
C17 H17A 0.9700
C17 H17B 0.9700
C18 C19 1.526(2)
C18 H18 0.9800
C19 C20 1.538(2)
C19 H19A 0.9700
C19 H19B 0.9700
C20 H20A 0.9700
C20 H20B 0.9700

loop_
_geom_torsion_atom_site_label_1
_geom_torsion_atom_site_label_2
_geom_torsion_atom_site_label_3
_geom_torsion_atom_site_label_4
_geom_torsion
O3 C1 C2 C3 176.85(18)
O2 C1 C2 C3 -3.07(15)
O3 C1 C2 C8 57.0(2)
O2 C1 C2 C8 -122.89(14)
C1 C2 C3 C4 2.82(14)
C8 C2 C3 C4 124.35(12)
C1 C2 C3 C5 -118.35(13)
C8 C2 C3 C5 3.17(16)
C2 C3 C4 O1 178.10(17)
C5 C3 C4 O1 -62.7(2)
C2 C3 C4 O2 -1.76(15)
C5 C3 C4 O2 117.44(13)
C4 C3 C5 C6 -178.29(13)
C2 C3 C5 C6 -62.00(15)
C4 C3 C5 C10 -58.93(16)
C2 C3 C5 C10 57.36(15)
C10 C5 C6 C7 -60.17(17)
C3 C5 C6 C7 58.72(17)
C5 C6 C7 C8 2.6(2)
C6 C7 C8 C9 57.25(17)
C6 C7 C8 C2 -61.59(17)
C1 C2 C8 C7 174.56(13)
C3 C2 C8 C7 58.17(15)
C1 C2 C8 C9 55.50(17)
C3 C2 C8 C9 -60.89(15)
C7 C8 C9 C10 -60.82(16)
C2 C8 C9 C10 56.92(16)
C6 C5 C10 C9 56.40(16)
C3 C5 C10 C9 -61.24(15)
C8 C9 C10 C5 3.43(18)
O6 C11 C12 C18 58.1(2)
O5 C11 C12 C18 -121.94(13)
O6 C11 C12 C13 177.98(15)
O5 C11 C12 C13 -2.01(14)
C11 C12 C13 C14 1.76(13)
C18 C12 C13 C14 123.60(12)
C11 C12 C13 C15 -119.68(12)
C18 C12 C13 C15 2.16(15)
C12 C13 C14 O4 178.52(16)
C15 C13 C14 O4 -62.2(2)
C12 C13 C14 O5 -1.00(14)
C15 C13 C14 O5 118.31(13)
C14 C13 C15 C16 -177.73(12)
C12 C13 C15 C16 -61.51(14)
C14 C13 C15 C20 -58.52(16)
C12 C13 C15 C20 57.70(15)
C20 C15 C16 C17 -60.05(16)
C13 C15 C16 C17 59.18(16)
C15 C16 C17 C18 1.84(18)
C16 C17 C18 C19 57.51(16)
C16 C17 C18 C12 -61.16(15)
C11 C12 C18 C19 56.48(16)
C13 C12 C18 C19 -60.11(14)
C11 C12 C18 C17 175.29(12)
C13 C12 C18 C17 58.70(15)
C17 C18 C19 C20 -59.61(15)
C12 C18 C19 C20 57.89(15)
C16 C15 C20 C19 57.85(16)
C13 C15 C20 C19 -59.93(16)
C18 C19 C20 C15 1.71(17)
O1 C4 O2 C1 179.96(15)
C3 C4 O2 C1 -0.16(17)
O3 C1 O2 C4 -177.84(16)
C2 C1 O2 C4 2.10(17)
O4 C14 O5 C11 -179.83(14)
C13 C14 O5 C11 -0.25(15)
O6 C11 O5 C14 -178.52(13)
C12 C11 O5 C14 1.47(15)
